data_7043939
loop_
_publ_author_name
'Osawa, Masahisa'
'Hashimoto, Masashi'
'Kawata, Isao'
'Hoshino, Mikio'

_publ_section_title
;
 Photoluminescence properties of TADF-emitting three-coordinate silver(I)
 halide complexes with diphosphine ligands: a comparison study with
 copper(I) complexes
;
_journal_name_full 'Dalton Trans.'
_journal_paper_doi 10.1039/C7DT02460F
_journal_year 2017
_chemical_formula_sum 'C68 H64 Ag2 Br2 P4'
_chemical_formula_weight 1380.64
_space_group_IT_number 2
_symmetry_cell_setting triclinic
_symmetry_Int_Tables_number 2
_symmetry_space_group_name_Hall '-P 1'
_symmetry_space_group_name_H-M 'P -1'
_atom_sites_solution_hydrogens geom
_atom_sites_solution_primary direct
_atom_sites_solution_secondary difmap
_audit_creation_method SHELXL-97
_audit_update_record
;
2017-01-27 deposited with the CCDC.
2017-08-09 downloaded from the CCDC.
;
_cell_angle_alpha 102.969(2)
_cell_angle_beta 95.6740(10)
_cell_angle_gamma 107.632(2)
_cell_formula_units_Z 2
_cell_length_a 13.6283(14)
_cell_length_b 14.8803(15)
_cell_length_c 16.1037(17)
_cell_measurement_reflns_used 12434
_cell_measurement_temperature 90
_cell_measurement_theta_max 32.59
_cell_measurement_theta_min 1.59
_cell_volume 2983.6(5)
_computing_cell_refinement CrystalClear
_computing_data_collection CrystalClear
_computing_data_reduction CrystalClear
_computing_molecular_graphics 'ORTEP-3 for Windows'
_computing_publication_material 'SHELXL-97 (Sheldrick, 2008)'
_computing_structure_refinement 'SHELXL-97 (Sheldrick, 2008)'
_computing_structure_solution SIR2004
_diffrn_ambient_temperature 90
_diffrn_detector_area_resol_mean 7.31
_diffrn_measured_fraction_theta_full 0.988
_diffrn_measured_fraction_theta_max 0.988
_diffrn_measurement_device_type 'Rigaku AFC-8 with Saturn70 CCD'
_diffrn_measurement_method \w-scan
_diffrn_radiation_monochromator confocal
_diffrn_radiation_source 'fine-focus rotating anode'
_diffrn_radiation_type MoK\a
_diffrn_radiation_wavelength 0.71073
_diffrn_reflns_av_R_equivalents 0.0295
_diffrn_reflns_av_sigmaI/netI 0.0242
_diffrn_reflns_limit_h_max 19
_diffrn_reflns_limit_h_min -19
_diffrn_reflns_limit_k_max 21
_diffrn_reflns_limit_k_min -20
_diffrn_reflns_limit_l_max 23
_diffrn_reflns_limit_l_min -23
_diffrn_reflns_number 80385
_diffrn_reflns_theta_full 31.00
_diffrn_reflns_theta_max 31.00
_diffrn_reflns_theta_min 1.59
_diffrn_standards_number 0
_exptl_absorpt_coefficient_mu 2.144
_exptl_absorpt_correction_T_max 0.771
_exptl_absorpt_correction_T_min 0.581
_exptl_absorpt_correction_type numerical
_exptl_absorpt_process_details
; 
    Higashi, T. (1999). Program for Absorption Correction. 
    Rigaku Corporation, Tokyo, Japan. 
;
_exptl_crystal_colour colorless
_exptl_crystal_density_diffrn 1.537
_exptl_crystal_density_method 'not measured'
_exptl_crystal_description prism
_exptl_crystal_F_000 1392
_exptl_crystal_size_max 0.32
_exptl_crystal_size_mid 0.22
_exptl_crystal_size_min 0.12
_refine_diff_density_max 1.126
_refine_diff_density_min -0.930
_refine_diff_density_rms 0.103
_refine_ls_extinction_method none
_refine_ls_goodness_of_fit_ref 0.880
_refine_ls_hydrogen_treatment constr
_refine_ls_matrix_type full
_refine_ls_number_parameters 685
_refine_ls_number_reflns 18806
_refine_ls_number_restraints 0
_refine_ls_restrained_S_all 0.880
_refine_ls_R_factor_all 0.0393
_refine_ls_R_factor_gt 0.0345
_refine_ls_shift/su_max 0.003
_refine_ls_shift/su_mean 0.000
_refine_ls_structure_factor_coef Fsqd
_refine_ls_weighting_details 'calc w=1/[\s^2^(Fo^2^)+(0.0566P)^2^+5.9704P] where P=(Fo^2^+2Fc^2^)/3'
_refine_ls_weighting_scheme calc
_refine_ls_wR_factor_gt 0.0868
_refine_ls_wR_factor_ref 0.0910
_reflns_number_gt 16782
_reflns_number_total 18806
_reflns_threshold_expression I>2\s(I)
_cod_data_source_file c7dt02460f2.cif
_cod_data_source_block shelxl_CCDC1
_cod_database_code 7043939

loop_
_symmetry_equiv_pos_as_xyz
'x, y, z'
'-x, -y, -z'

loop_
_atom_site_label
_atom_site_type_symbol
_atom_site_fract_x
_atom_site_fract_y
_atom_site_fract_z
_atom_site_U_iso_or_equiv
_atom_site_adp_type
_atom_site_occupancy
_atom_site_symmetry_multiplicity
_atom_site_calc_flag
_atom_site_refinement_flags
Ag1 Ag 0.567942(11) 0.126062(10) -0.019311(10) 0.01550(4) Uani 1 1 d .
Ag2 Ag 1.010172(12) 0.094340(11) 0.439515(10) 0.01789(4) Uani 1 1 d .
Br1 Br 0.433476(17) -0.048267(14) -0.116378(13) 0.01861(5) Uani 1 1 d .
Br2 Br 1.094088(17) 0.093306(15) 0.603181(13) 0.02029(5) Uani 1 1 d .
P1 P 0.72257(4) 0.22714(4) -0.07236(3) 0.01280(9) Uani 1 1 d .
P2 P 0.52783(4) 0.28443(3) 0.00382(3) 0.01118(8) Uani 1 1 d .
P3 P 1.13940(4) 0.18199(4) 0.35834(3) 0.01478(9) Uani 1 1 d .
P4 P 0.95429(4) 0.24266(4) 0.45398(3) 0.01511(9) Uani 1 1 d .
C1 C 0.85598(15) 0.22323(14) -0.05604(13) 0.0139(3) Uani 1 1 d .
C2 C 0.90294(16) 0.22390(15) 0.02630(14) 0.0173(4) Uani 1 1 d .
C3 C 1.00433(16) 0.21912(16) 0.03640(15) 0.0211(4) Uani 1 1 d .
H3 H 1.0374 0.2207 0.0917 0.025 Uiso 1 1 calc R
C4 C 1.05779(17) 0.21215(16) -0.03269(16) 0.0223(4) Uani 1 1 d .
H4 H 1.1266 0.2092 -0.0242 0.027 Uiso 1 1 calc R
C5 C 1.01080(17) 0.20957(16) -0.11375(16) 0.0206(4) Uani 1 1 d .
H5 H 1.0466 0.2036 -0.1613 0.025 Uiso 1 1 calc R
C6 C 0.91045(16) 0.21585(15) -0.12517(14) 0.0177(4) Uani 1 1 d .
H6 H 0.8786 0.2151 -0.1807 0.021 Uiso 1 1 calc R
C7 C 0.69530(16) 0.22973(17) -0.18592(14) 0.0195(4) Uani 1 1 d .
C8 C 0.65986(18) 0.14268(18) -0.25213(15) 0.0227(4) Uani 1 1 d .
C9 C 0.6316(2) 0.1451(2) -0.33781(17) 0.0307(5) Uani 1 1 d .
H9 H 0.6050 0.0858 -0.3828 0.037 Uiso 1 1 calc R
C10 C 0.6421(2) 0.2327(2) -0.35709(18) 0.0335(6) Uani 1 1 d .
H10 H 0.6236 0.2331 -0.4154 0.040 Uiso 1 1 calc R
C11 C 0.6789(2) 0.3194(2) -0.29335(19) 0.0336(6) Uani 1 1 d .
H11 H 0.6860 0.3794 -0.3075 0.040 Uiso 1 1 calc R
C12 C 0.7056(2) 0.31887(19) -0.20787(17) 0.0266(5) Uani 1 1 d .
H12 H 0.7311 0.3789 -0.1637 0.032 Uiso 1 1 calc R
C13 C 0.73997(15) 0.35398(14) -0.01511(13) 0.0139(3) Uani 1 1 d .
C14 C 0.83699(16) 0.42802(16) -0.00239(16) 0.0216(4) Uani 1 1 d .
H14 H 0.8949 0.4114 -0.0207 0.026 Uiso 1 1 calc R
C15 C 0.85006(16) 0.52521(15) 0.03649(16) 0.0212(4) Uani 1 1 d .
H15 H 0.9165 0.5744 0.0450 0.025 Uiso 1 1 calc R
C16 C 0.76541(16) 0.55001(15) 0.06279(14) 0.0171(4) Uani 1 1 d .
H16 H 0.7733 0.6165 0.0884 0.021 Uiso 1 1 calc R
C17 C 0.66915(15) 0.47734(14) 0.05158(13) 0.0143(3) Uani 1 1 d .
H17 H 0.6118 0.4947 0.0704 0.017 Uiso 1 1 calc R
C18 C 0.65492(14) 0.37886(13) 0.01308(12) 0.0118(3) Uani 1 1 d .
C19 C 0.47808(15) 0.33906(14) 0.09688(13) 0.0143(3) Uani 1 1 d .
C20 C 0.52712(17) 0.34938(15) 0.18139(13) 0.0180(4) Uani 1 1 d .
C21 C 0.4852(2) 0.38760(16) 0.25109(15) 0.0247(5) Uani 1 1 d .
H21 H 0.5180 0.3956 0.3084 0.030 Uiso 1 1 calc R
C22 C 0.3966(2) 0.41424(17) 0.23864(16) 0.0274(5) Uani 1 1 d .
H22 H 0.3692 0.4398 0.2871 0.033 Uiso 1 1 calc R
C23 C 0.34815(19) 0.40341(17) 0.15547(17) 0.0252(5) Uani 1 1 d .
H23 H 0.2873 0.4211 0.1466 0.030 Uiso 1 1 calc R
C24 C 0.38933(16) 0.36633(15) 0.08487(14) 0.0187(4) Uani 1 1 d .
H24 H 0.3566 0.3595 0.0278 0.022 Uiso 1 1 calc R
C25 C 0.44695(14) 0.29019(14) -0.09106(12) 0.0134(3) Uani 1 1 d .
C26 C 0.34717(15) 0.21806(15) -0.12289(13) 0.0162(3) Uani 1 1 d .
C27 C 0.28901(16) 0.21846(16) -0.19935(14) 0.0202(4) Uani 1 1 d .
H27 H 0.2220 0.1699 -0.2214 0.024 Uiso 1 1 calc R
C28 C 0.32640(18) 0.28755(18) -0.24360(14) 0.0231(4) Uani 1 1 d .
H28 H 0.2856 0.2861 -0.2955 0.028 Uiso 1 1 calc R
C29 C 0.42422(18) 0.35920(17) -0.21168(14) 0.0208(4) Uani 1 1 d .
H29 H 0.4501 0.4074 -0.2414 0.025 Uiso 1 1 calc R
C30 C 0.48397(16) 0.36002(15) -0.13613(13) 0.0163(3) Uani 1 1 d .
H30 H 0.5510 0.4088 -0.1148 0.020 Uiso 1 1 calc R
C31 C 0.84766(19) 0.2301(2) 0.10315(15) 0.0264(5) Uani 1 1 d .
H31A H 0.8884 0.2891 0.1492 0.032 Uiso 1 1 calc R
H31B H 0.8407 0.1722 0.1245 0.032 Uiso 1 1 calc R
H31C H 0.7780 0.2330 0.0856 0.032 Uiso 1 1 calc R
C32 C 0.6553(2) 0.04676(18) -0.23440(16) 0.0292(5) Uani 1 1 d .
H32A H 0.6090 0.0334 -0.1925 0.035 Uiso 1 1 calc R
H32B H 0.7257 0.0500 -0.2106 0.035 Uiso 1 1 calc R
H32C H 0.6282 -0.0057 -0.2885 0.035 Uiso 1 1 calc R
C33 C 0.62257(18) 0.32052(16) 0.19818(14) 0.0221(4) Uani 1 1 d .
H33A H 0.6072 0.2698 0.2293 0.027 Uiso 1 1 calc R
H33B H 0.6807 0.3779 0.2333 0.027 Uiso 1 1 calc R
H33C H 0.6419 0.2952 0.1429 0.027 Uiso 1 1 calc R
C34 C 0.30228(16) 0.14210(16) -0.07670(15) 0.0210(4) Uani 1 1 d .
H34A H 0.2883 0.0767 -0.1152 0.025 Uiso 1 1 calc R
H34B H 0.2369 0.1482 -0.0600 0.025 Uiso 1 1 calc R
H34C H 0.3524 0.1518 -0.0247 0.025 Uiso 1 1 calc R
C35 C 1.26328(16) 0.25152(17) 0.43322(14) 0.0205(4) Uani 1 1 d .
C36 C 1.31535(18) 0.1998(2) 0.47387(15) 0.0277(5) Uani 1 1 d .
C37 C 1.4030(2) 0.2542(3) 0.53822(17) 0.0413(8) Uani 1 1 d .
H37 H 1.4380 0.2207 0.5674 0.050 Uiso 1 1 calc R
C38 C 1.4403(2) 0.3553(3) 0.56066(18) 0.0450(8) Uani 1 1 d .
H38 H 1.5003 0.3901 0.6046 0.054 Uiso 1 1 calc R
C39 C 1.3909(2) 0.4057(2) 0.51963(17) 0.0380(7) Uani 1 1 d .
H39 H 1.4168 0.4752 0.5346 0.046 Uiso 1 1 calc R
C40 C 1.30203(18) 0.35340(19) 0.45556(15) 0.0264(5) Uani 1 1 d .
H40 H 1.2677 0.3878 0.4269 0.032 Uiso 1 1 calc R
C41 C 1.17839(16) 0.13561(15) 0.25605(13) 0.0166(4) Uani 1 1 d .
C42 C 1.10038(18) 0.07030(15) 0.18647(14) 0.0197(4) Uani 1 1 d .
C43 C 1.1311(2) 0.03479(16) 0.10907(15) 0.0239(4) Uani 1 1 d .
H43 H 1.0791 -0.0089 0.0614 0.029 Uiso 1 1 calc R
C44 C 1.2351(2) 0.06152(17) 0.09975(16) 0.0275(5) Uani 1 1 d .
H44 H 1.2541 0.0345 0.0470 0.033 Uiso 1 1 calc R
C45 C 1.3114(2) 0.12790(18) 0.16772(16) 0.0269(5) Uani 1 1 d .
H45 H 1.3827 0.1483 0.1612 0.032 Uiso 1 1 calc R
C46 C 1.28278(18) 0.16446(16) 0.24577(15) 0.0220(4) Uani 1 1 d .
H46 H 1.3351 0.2096 0.2925 0.026 Uiso 1 1 calc R
C47 C 1.09089(15) 0.27757(14) 0.33365(13) 0.0151(3) Uani 1 1 d .
C48 C 1.13230(16) 0.32570(15) 0.27288(14) 0.0182(4) Uani 1 1 d .
H48 H 1.1830 0.3067 0.2436 0.022 Uiso 1 1 calc R
C49 C 1.10068(19) 0.40054(17) 0.25477(15) 0.0233(4) Uani 1 1 d .
H49 H 1.1304 0.4331 0.2141 0.028 Uiso 1 1 calc R
C50 C 1.0253(2) 0.42781(18) 0.29636(16) 0.0253(4) Uani 1 1 d .
H50 H 1.0039 0.4796 0.2848 0.030 Uiso 1 1 calc R
C51 C 0.98149(19) 0.37912(17) 0.35460(15) 0.0230(4) Uani 1 1 d .
H51 H 0.9287 0.3969 0.3816 0.028 Uiso 1 1 calc R
C52 C 1.01336(16) 0.30386(15) 0.37475(13) 0.0164(3) Uani 1 1 d .
C53 C 1.02618(16) 0.32647(15) 0.55790(13) 0.0167(4) Uani 1 1 d .
C54 C 1.00202(18) 0.30119(16) 0.63449(14) 0.0195(4) Uani 1 1 d .
C55 C 1.0683(2) 0.35775(17) 0.71292(14) 0.0238(4) Uani 1 1 d .
H55 H 1.0528 0.3416 0.7651 0.029 Uiso 1 1 calc R
C56 C 1.1559(2) 0.43673(18) 0.71644(15) 0.0269(5) Uani 1 1 d .
H56 H 1.2005 0.4731 0.7704 0.032 Uiso 1 1 calc R
C57 C 1.1787(2) 0.46281(17) 0.64132(15) 0.0251(4) Uani 1 1 d .
H57 H 1.2384 0.5174 0.6435 0.030 Uiso 1 1 calc R
C58 C 1.11336(18) 0.40822(16) 0.56272(14) 0.0201(4) Uani 1 1 d .
H58 H 1.1281 0.4267 0.5113 0.024 Uiso 1 1 calc R
C59 C 0.82480(17) 0.25652(18) 0.44323(14) 0.0207(4) Uani 1 1 d .
C60 C 0.7417(2) 0.1840(2) 0.38174(16) 0.0274(5) Uani 1 1 d .
C61 C 0.6440(2) 0.1968(2) 0.37314(18) 0.0346(6) Uani 1 1 d .
H61 H 0.5870 0.1484 0.3323 0.041 Uiso 1 1 calc R
C62 C 0.6288(2) 0.2790(3) 0.42329(19) 0.0361(6) Uani 1 1 d .
H62 H 0.5619 0.2865 0.4160 0.043 Uiso 1 1 calc R
C63 C 0.7108(2) 0.3501(2) 0.48400(19) 0.0333(6) Uani 1 1 d .
H63 H 0.7004 0.4063 0.5182 0.040 Uiso 1 1 calc R
C64 C 0.8085(2) 0.33834(19) 0.49443(17) 0.0262(5) Uani 1 1 d .
H64 H 0.8645 0.3862 0.5366 0.031 Uiso 1 1 calc R
C65 C 1.2804(2) 0.0898(2) 0.45034(19) 0.0359(6) Uani 1 1 d .
H65A H 1.2633 0.0671 0.5014 0.043 Uiso 1 1 calc R
H65B H 1.3368 0.0679 0.4298 0.043 Uiso 1 1 calc R
H65C H 1.2183 0.0628 0.4045 0.043 Uiso 1 1 calc R
C66 C 0.98625(18) 0.03940(18) 0.19275(16) 0.0262(5) Uani 1 1 d .
H66A H 0.9584 -0.0319 0.1820 0.031 Uiso 1 1 calc R
H66B H 0.9480 0.0594 0.1495 0.031 Uiso 1 1 calc R
H66C H 0.9779 0.0706 0.2508 0.031 Uiso 1 1 calc R
C67 C 0.90747(19) 0.21652(19) 0.63455(15) 0.0245(4) Uani 1 1 d .
H67A H 0.8617 0.2405 0.6702 0.029 Uiso 1 1 calc R
H67B H 0.9299 0.1693 0.6584 0.029 Uiso 1 1 calc R
H67C H 0.8693 0.1846 0.5751 0.029 Uiso 1 1 calc R
C68 C 0.7558(2) 0.0947(2) 0.3250(2) 0.0406(7) Uani 1 1 d .
H68A H 0.7403 0.0939 0.2640 0.049 Uiso 1 1 calc R
H68B H 0.7082 0.0356 0.3349 0.049 Uiso 1 1 calc R
H68C H 0.8283 0.0969 0.3392 0.049 Uiso 1 1 calc R

loop_
_atom_site_aniso_label
_atom_site_aniso_U_11
_atom_site_aniso_U_22
_atom_site_aniso_U_33
_atom_site_aniso_U_23
_atom_site_aniso_U_13
_atom_site_aniso_U_12
Ag1 0.01609(7) 0.01026(7) 0.01831(7) 0.00456(5) 0.00137(5) 0.00181(5)
Ag2 0.02105(7) 0.01374(7) 0.01751(7) 0.00637(5) 0.00126(5) 0.00299(5)
Br1 0.02298(10) 0.01208(9) 0.01562(9) 0.00363(7) -0.00217(7) 0.00038(7)
Br2 0.02525(10) 0.01339(9) 0.01604(9) 0.00370(7) -0.00536(7) 0.00068(7)
P1 0.0115(2) 0.0112(2) 0.0154(2) 0.00277(17) 0.00393(16) 0.00354(16)
P2 0.01024(19) 0.0102(2) 0.0129(2) 0.00346(16) 0.00262(15) 0.00275(16)
P3 0.0143(2) 0.0147(2) 0.0149(2) 0.00408(17) 0.00313(17) 0.00390(17)
P4 0.0173(2) 0.0163(2) 0.0137(2) 0.00595(18) 0.00474(17) 0.00639(18)
C1 0.0125(8) 0.0117(8) 0.0183(8) 0.0047(7) 0.0039(6) 0.0041(6)
C2 0.0151(8) 0.0154(9) 0.0190(9) 0.0033(7) 0.0009(7) 0.0036(7)
C3 0.0148(9) 0.0201(10) 0.0260(10) 0.0031(8) -0.0017(7) 0.0065(7)
C4 0.0152(9) 0.0166(9) 0.0352(12) 0.0064(8) 0.0038(8) 0.0063(7)
C5 0.0184(9) 0.0172(9) 0.0303(11) 0.0087(8) 0.0103(8) 0.0082(7)
C6 0.0168(9) 0.0172(9) 0.0225(9) 0.0073(7) 0.0078(7) 0.0078(7)
C7 0.0163(9) 0.0283(11) 0.0185(9) 0.0085(8) 0.0049(7) 0.0117(8)
C8 0.0211(10) 0.0266(11) 0.0201(10) 0.0076(8) 0.0058(8) 0.0060(8)
C9 0.0283(12) 0.0399(14) 0.0234(11) 0.0089(10) 0.0075(9) 0.0097(10)
C10 0.0273(12) 0.0519(17) 0.0295(12) 0.0191(12) 0.0091(10) 0.0178(12)
C11 0.0370(13) 0.0448(15) 0.0352(13) 0.0256(12) 0.0141(11) 0.0239(12)
C12 0.0301(11) 0.0291(12) 0.0279(11) 0.0133(9) 0.0093(9) 0.0148(10)
C13 0.0123(8) 0.0114(8) 0.0177(8) 0.0030(6) 0.0038(6) 0.0036(6)
C14 0.0142(8) 0.0145(9) 0.0342(11) 0.0039(8) 0.0071(8) 0.0032(7)
C15 0.0138(8) 0.0132(9) 0.0313(11) 0.0019(8) 0.0026(8) 0.0001(7)
C16 0.0166(8) 0.0121(8) 0.0203(9) 0.0028(7) 0.0018(7) 0.0031(7)
C17 0.0148(8) 0.0115(8) 0.0162(8) 0.0026(6) 0.0031(6) 0.0049(6)
C18 0.0111(7) 0.0109(8) 0.0124(7) 0.0033(6) 0.0017(6) 0.0022(6)
C19 0.0162(8) 0.0103(8) 0.0157(8) 0.0036(6) 0.0058(6) 0.0026(6)
C20 0.0224(9) 0.0108(8) 0.0160(8) 0.0029(7) 0.0034(7) -0.0007(7)
C21 0.0331(12) 0.0162(9) 0.0180(9) 0.0010(8) 0.0089(8) -0.0004(8)
C22 0.0324(12) 0.0191(10) 0.0262(11) 0.0007(8) 0.0193(9) 0.0018(9)
C23 0.0238(10) 0.0205(10) 0.0333(12) 0.0053(9) 0.0175(9) 0.0078(8)
C24 0.0171(9) 0.0177(9) 0.0236(10) 0.0074(8) 0.0095(7) 0.0061(7)
C25 0.0122(7) 0.0150(8) 0.0136(8) 0.0041(6) 0.0025(6) 0.0052(6)
C26 0.0115(8) 0.0167(9) 0.0194(9) 0.0035(7) 0.0024(6) 0.0044(7)
C27 0.0145(8) 0.0208(10) 0.0209(9) 0.0016(8) -0.0018(7) 0.0042(7)
C28 0.0228(10) 0.0280(11) 0.0179(9) 0.0047(8) -0.0016(8) 0.0106(9)
C29 0.0259(10) 0.0206(10) 0.0171(9) 0.0079(8) 0.0030(8) 0.0078(8)
C30 0.0175(8) 0.0149(9) 0.0158(8) 0.0045(7) 0.0025(7) 0.0043(7)
C31 0.0247(11) 0.0369(13) 0.0174(9) 0.0058(9) 0.0025(8) 0.0116(10)
C32 0.0403(14) 0.0218(11) 0.0219(10) 0.0040(9) 0.0071(10) 0.0062(10)
C33 0.0280(11) 0.0178(10) 0.0169(9) 0.0033(7) -0.0019(8) 0.0051(8)
C34 0.0125(8) 0.0193(10) 0.0288(11) 0.0087(8) 0.0029(7) 0.0004(7)
C35 0.0138(8) 0.0283(11) 0.0171(9) 0.0030(8) 0.0045(7) 0.0056(8)
C36 0.0197(10) 0.0495(15) 0.0189(10) 0.0097(10) 0.0064(8) 0.0175(10)
C37 0.0232(12) 0.082(2) 0.0221(11) 0.0102(13) 0.0022(9) 0.0255(14)
C38 0.0176(11) 0.079(2) 0.0219(12) -0.0037(13) -0.0004(9) 0.0061(13)
C39 0.0200(11) 0.0485(17) 0.0250(12) -0.0101(11) 0.0045(9) -0.0035(11)
C40 0.0202(10) 0.0299(12) 0.0199(10) -0.0017(9) 0.0040(8) 0.0012(9)
C41 0.0184(9) 0.0139(8) 0.0173(8) 0.0043(7) 0.0042(7) 0.0047(7)
C42 0.0242(10) 0.0135(9) 0.0190(9) 0.0045(7) 0.0026(7) 0.0033(7)
C43 0.0348(12) 0.0153(9) 0.0184(9) 0.0038(8) 0.0044(8) 0.0046(8)
C44 0.0443(14) 0.0175(10) 0.0213(10) 0.0060(8) 0.0154(10) 0.0075(9)
C45 0.0302(12) 0.0233(11) 0.0275(11) 0.0075(9) 0.0161(9) 0.0057(9)
C46 0.0220(10) 0.0177(9) 0.0237(10) 0.0033(8) 0.0081(8) 0.0033(8)
C47 0.0164(8) 0.0129(8) 0.0143(8) 0.0032(6) 0.0015(6) 0.0032(7)
C48 0.0192(9) 0.0177(9) 0.0179(9) 0.0067(7) 0.0062(7) 0.0041(7)
C49 0.0286(11) 0.0214(10) 0.0227(10) 0.0115(8) 0.0099(8) 0.0067(8)
C50 0.0356(12) 0.0211(10) 0.0264(11) 0.0126(9) 0.0111(9) 0.0135(9)
C51 0.0314(11) 0.0210(10) 0.0231(10) 0.0095(8) 0.0104(9) 0.0138(9)
C52 0.0184(9) 0.0156(9) 0.0153(8) 0.0053(7) 0.0041(7) 0.0049(7)
C53 0.0205(9) 0.0176(9) 0.0135(8) 0.0045(7) 0.0052(7) 0.0077(7)
C54 0.0259(10) 0.0204(10) 0.0166(9) 0.0075(7) 0.0078(7) 0.0107(8)
C55 0.0356(12) 0.0239(11) 0.0163(9) 0.0076(8) 0.0053(8) 0.0142(9)
C56 0.0378(13) 0.0216(11) 0.0177(10) 0.0017(8) -0.0015(9) 0.0095(9)
C57 0.0297(11) 0.0188(10) 0.0217(10) 0.0028(8) 0.0019(8) 0.0034(8)
C58 0.0250(10) 0.0182(9) 0.0170(9) 0.0053(7) 0.0060(7) 0.0059(8)
C59 0.0214(9) 0.0289(11) 0.0188(9) 0.0129(8) 0.0075(7) 0.0125(8)
C60 0.0255(11) 0.0374(13) 0.0216(10) 0.0125(10) 0.0016(8) 0.0114(10)
C61 0.0235(11) 0.0574(18) 0.0281(12) 0.0206(12) 0.0012(9) 0.0156(12)
C62 0.0293(12) 0.065(2) 0.0347(13) 0.0324(14) 0.0153(10) 0.0283(13)
C63 0.0373(14) 0.0479(16) 0.0353(13) 0.0260(12) 0.0212(11) 0.0282(13)
C64 0.0279(11) 0.0316(12) 0.0284(11) 0.0139(10) 0.0124(9) 0.0166(10)
C65 0.0410(15) 0.0516(17) 0.0323(13) 0.0198(12) 0.0118(11) 0.0324(14)
C66 0.0215(10) 0.0239(11) 0.0245(11) -0.0007(9) -0.0012(8) 0.0024(8)
C67 0.0257(10) 0.0311(12) 0.0197(10) 0.0119(9) 0.0095(8) 0.0085(9)
C68 0.0328(14) 0.0462(17) 0.0322(14) -0.0037(12) -0.0110(11) 0.0135(12)

loop_
_atom_type_symbol
_atom_type_description
_atom_type_scat_dispersion_real
_atom_type_scat_dispersion_imag
_atom_type_scat_source
C C 0.0033 0.0016 'International Tables Vol C Tables 4.2.6.8 and 6.1.1.4'
H H 0.0000 0.0000 'International Tables Vol C Tables 4.2.6.8 and 6.1.1.4'
Ag Ag -0.8971 1.1015 'International Tables Vol C Tables 4.2.6.8 and 6.1.1.4'
Br Br -0.2901 2.4595 'International Tables Vol C Tables 4.2.6.8 and 6.1.1.4'
P P 0.1023 0.0942 'International Tables Vol C Tables 4.2.6.8 and 6.1.1.4'

loop_
_geom_angle_atom_site_label_1
_geom_angle_atom_site_label_2
_geom_angle_atom_site_label_3
_geom_angle
_geom_angle_site_symmetry_1
_geom_angle_site_symmetry_3
P2 Ag1 P1 80.864(17) . .
P2 Ag1 Br1 116.304(14) . 2_655
P1 Ag1 Br1 129.179(14) . 2_655
P2 Ag1 Br1 123.701(15) . .
P1 Ag1 Br1 123.092(15) . .
Br1 Ag1 Br1 88.230(10) 2_655 .
P4 Ag2 P3 82.779(18) . .
P4 Ag2 Br2 132.810(16) . 2_756
P3 Ag2 Br2 126.086(15) . 2_756
P4 Ag2 Br2 108.313(14) . .
P3 Ag2 Br2 115.284(15) . .
Br2 Ag2 Br2 92.660(8) 2_756 .
Ag1 Br1 Ag1 91.769(10) 2_655 .
Ag2 Br2 Ag2 87.339(8) 2_756 .
C1 P1 C13 102.76(9) . .
C1 P1 C7 105.02(9) . .
C13 P1 C7 101.05(10) . .
C1 P1 Ag1 125.91(7) . .
C13 P1 Ag1 103.85(6) . .
C7 P1 Ag1 114.74(7) . .
C25 P2 C19 105.11(9) . .
C25 P2 C18 104.41(9) . .
C19 P2 C18 101.88(9) . .
C25 P2 Ag1 112.82(6) . .
C19 P2 Ag1 125.72(7) . .
C18 P2 Ag1 104.49(6) . .
C35 P3 C41 104.43(9) . .
C35 P3 C47 103.57(10) . .
C41 P3 C47 101.41(9) . .
C35 P3 Ag2 108.81(7) . .
C41 P3 Ag2 130.28(7) . .
C47 P3 Ag2 105.39(7) . .
C53 P4 C59 105.22(10) . .
C53 P4 C52 103.46(9) . .
C59 P4 C52 101.80(10) . .
C53 P4 Ag2 105.68(7) . .
C59 P4 Ag2 132.03(8) . .
C52 P4 Ag2 105.55(7) . .
C6 C1 C2 119.57(18) . .
C6 C1 P1 120.72(15) . .
C2 C1 P1 119.66(15) . .
C3 C2 C1 118.35(19) . .
C3 C2 C31 119.5(2) . .
C1 C2 C31 122.16(18) . .
C4 C3 C2 121.5(2) . .
C5 C4 C3 120.0(2) . .
C4 C5 C6 119.6(2) . .
C5 C6 C1 121.0(2) . .
C8 C7 C12 118.6(2) . .
C8 C7 P1 120.15(17) . .
C12 C7 P1 121.20(18) . .
C7 C8 C9 119.5(2) . .
C7 C8 C32 121.3(2) . .
C9 C8 C32 119.2(2) . .
C10 C9 C8 120.6(3) . .
C11 C10 C9 121.0(3) . .
C10 C11 C12 119.6(3) . .
C11 C12 C7 120.7(2) . .
C14 C13 C18 119.09(18) . .
C14 C13 P1 120.49(15) . .
C18 C13 P1 120.36(14) . .
C15 C14 C13 121.28(19) . .
C16 C15 C14 119.59(19) . .
C17 C16 C15 119.79(19) . .
C16 C17 C18 121.30(18) . .
C17 C18 C13 118.94(17) . .
C17 C18 P2 119.86(14) . .
C13 C18 P2 121.17(14) . .
C24 C19 C20 119.74(19) . .
C24 C19 P2 120.71(16) . .
C20 C19 P2 119.48(15) . .
C21 C20 C19 118.4(2) . .
C21 C20 C33 119.6(2) . .
C19 C20 C33 122.04(19) . .
C22 C21 C20 121.6(2) . .
C23 C22 C21 119.9(2) . .
C22 C23 C24 119.5(2) . .
C23 C24 C19 120.9(2) . .
C30 C25 C26 119.24(18) . .
C30 C25 P2 121.71(15) . .
C26 C25 P2 118.91(15) . .
C27 C26 C25 118.59(19) . .
C27 C26 C34 119.60(18) . .
C25 C26 C34 121.81(18) . .
C28 C27 C26 121.8(2) . .
C27 C28 C29 119.6(2) . .
C30 C29 C28 119.8(2) . .
C29 C30 C25 121.01(19) . .
C40 C35 C36 119.9(2) . .
C40 C35 P3 121.61(18) . .
C36 C35 P3 118.30(19) . .
C37 C36 C35 117.8(3) . .
C37 C36 C65 119.5(3) . .
C35 C36 C65 122.7(2) . .
C38 C37 C36 121.9(3) . .
C39 C38 C37 120.3(2) . .
C38 C39 C40 119.2(3) . .
C35 C40 C39 120.9(3) . .
C46 C41 C42 119.80(19) . .
C46 C41 P3 121.48(16) . .
C42 C41 P3 118.72(16) . .
C43 C42 C41 118.2(2) . .
C43 C42 C66 119.6(2) . .
C41 C42 C66 122.2(2) . .
C44 C43 C42 121.9(2) . .
C43 C44 C45 119.7(2) . .
C44 C45 C46 119.5(2) . .
C41 C46 C45 120.9(2) . .
C48 C47 C52 119.14(19) . .
C48 C47 P3 119.43(15) . .
C52 C47 P3 121.42(15) . .
C49 C48 C47 121.2(2) . .
C48 C49 C50 119.7(2) . .
C51 C50 C49 119.7(2) . .
C50 C51 C52 121.5(2) . .
C51 C52 C47 118.65(19) . .
C51 C52 P4 119.87(16) . .
C47 C52 P4 121.48(15) . .
C58 C53 C54 119.42(19) . .
C58 C53 P4 121.13(15) . .
C54 C53 P4 118.90(16) . .
C55 C54 C53 118.3(2) . .
C55 C54 C67 119.4(2) . .
C53 C54 C67 122.3(2) . .
C56 C55 C54 121.6(2) . .
C55 C56 C57 120.1(2) . .
C56 C57 C58 119.3(2) . .
C57 C58 C53 121.2(2) . .
C64 C59 C60 120.2(2) . .
C64 C59 P4 120.78(18) . .
C60 C59 P4 119.00(18) . .
C61 C60 C59 118.2(3) . .
C61 C60 C68 119.8(2) . .
C59 C60 C68 122.0(2) . .
C62 C61 C60 121.3(3) . .
C63 C62 C61 120.3(2) . .
C62 C63 C64 119.5(3) . .
C63 C64 C59 120.5(3) . .

loop_
_geom_bond_atom_site_label_1
_geom_bond_atom_site_label_2
_geom_bond_distance
_geom_bond_site_symmetry_2
Ag1 P2 2.5333(6) .
Ag1 P1 2.5388(5) .
Ag1 Br1 2.6917(3) 2_655
Ag1 Br1 2.6953(3) .
Ag2 P4 2.5156(6) .
Ag2 P3 2.5180(6) .
Ag2 Br2 2.6134(4) 2_756
Ag2 Br2 2.7726(4) .
Br1 Ag1 2.6917(3) 2_655
Br2 Ag2 2.6134(4) 2_756
P1 C1 1.831(2) .
P1 C13 1.837(2) .
P1 C7 1.841(2) .
P2 C25 1.828(2) .
P2 C19 1.831(2) .
P2 C18 1.8377(19) .
P3 C35 1.831(2) .
P3 C41 1.832(2) .
P3 C47 1.841(2) .
P4 C53 1.821(2) .
P4 C59 1.834(2) .
P4 C52 1.840(2) .
C1 C6 1.400(3) .
C1 C2 1.411(3) .
C2 C3 1.400(3) .
C2 C31 1.511(3) .
C3 C4 1.391(3) .
C4 C5 1.383(3) .
C5 C6 1.396(3) .
C7 C8 1.395(3) .
C7 C12 1.418(3) .
C8 C9 1.407(3) .
C8 C32 1.502(4) .
C9 C10 1.375(4) .
C10 C11 1.372(4) .
C11 C12 1.391(4) .
C13 C14 1.402(3) .
C13 C18 1.405(3) .
C14 C15 1.390(3) .
C15 C16 1.389(3) .
C16 C17 1.389(3) .
C17 C18 1.402(3) .
C19 C24 1.397(3) .
C19 C20 1.410(3) .
C20 C21 1.395(3) .
C20 C33 1.507(3) .
C21 C22 1.391(4) .
C22 C23 1.385(4) .
C23 C24 1.394(3) .
C25 C30 1.398(3) .
C25 C26 1.412(3) .
C26 C27 1.399(3) .
C26 C34 1.501(3) .
C27 C28 1.381(3) .
C28 C29 1.391(3) .
C29 C30 1.391(3) .
C35 C40 1.392(3) .
C35 C36 1.410(3) .
C36 C37 1.396(4) .
C36 C65 1.504(4) .
C37 C38 1.382(5) .
C38 C39 1.376(5) .
C39 C40 1.399(3) .
C41 C46 1.394(3) .
C41 C42 1.407(3) .
C42 C43 1.396(3) .
C42 C66 1.503(3) .
C43 C44 1.385(4) .
C44 C45 1.387(4) .
C45 C46 1.395(3) .
C47 C48 1.403(3) .
C47 C52 1.407(3) .
C48 C49 1.387(3) .
C49 C50 1.392(3) .
C50 C51 1.384(3) .
C51 C52 1.406(3) .
C53 C58 1.401(3) .
C53 C54 1.409(3) .
C54 C55 1.399(3) .
C54 C67 1.505(3) .
C55 C56 1.385(4) .
C56 C57 1.387(3) .
C57 C58 1.390(3) .
C59 C64 1.400(3) .
C59 C60 1.409(3) .
C60 C61 1.399(4) .
C60 C68 1.510(4) .
C61 C62 1.391(5) .
C62 C63 1.388(5) .
C63 C64 1.393(3) .
